data_7042328
loop_
_publ_author_name
'Zhang, Lei'
'Hou, Guohua'
'Zi, Guofu'
'Ding, Wanjian'
'Walter, Marc D.'

_publ_section_title
;
 Preparation of a uranium metallacyclocumulene and its reactivity towards
 unsaturated organic molecules.
;
_journal_issue 11
_journal_name_full 'Dalton transactions (Cambridge, England : 2003)'
_journal_page_first 3716
_journal_page_last 3728
_journal_paper_doi 10.1039/c7dt00396j
_journal_volume 46
_journal_year 2017
_chemical_formula_moiety 'C80 H84 O2 U'
_chemical_formula_sum 'C80 H84 O2 U'
_chemical_formula_weight 1315.50
_space_group_crystal_system triclinic
_space_group_IT_number 2
_space_group_name_Hall '-P 1'
_space_group_name_H-M_alt 'P -1'
_symmetry_space_group_name_Hall '-P 1'
_symmetry_space_group_name_H-M 'P -1'
_atom_sites_solution_hydrogens geom
_audit_block_doi 10.5517/ccdc.csd.cc1nbcly
_audit_creation_method SHELXL-2014/7
_audit_update_record
;
2017-01-24 deposited with the CCDC.
2017-02-28 downloaded from the CCDC.
;
_cell_angle_alpha 74.345(11)
_cell_angle_beta 79.240(10)
_cell_angle_gamma 86.690(11)
_cell_formula_units_Z 2
_cell_length_a 11.734(8)
_cell_length_b 14.198(10)
_cell_length_c 21.577(15)
_cell_measurement_reflns_used 6827
_cell_measurement_temperature 180(2)
_cell_measurement_theta_max 23.97
_cell_measurement_theta_min 2.21
_cell_volume 3400(4)
_computing_cell_refinement 'Bruker SAINT'
_computing_data_collection 'Bruker APEX2'
_computing_data_reduction 'Bruker SAINT'
_computing_molecular_graphics 'Bruker SHELXTL'
_computing_publication_material 'Bruker SHELXTL'
_computing_structure_refinement 'SHELXL-2014/7 (Sheldrick, 2014)'
_computing_structure_solution 'SHELXS-97 (Sheldrick 2008)'
_diffrn_ambient_temperature 180(2)
_diffrn_measured_fraction_theta_full 0.994
_diffrn_measured_fraction_theta_max 0.982
_diffrn_measurement_device_type 'Bruker APEX-II CCD'
_diffrn_measurement_method '\f and \w scans'
_diffrn_radiation_type MoK\a
_diffrn_radiation_wavelength 0.71073
_diffrn_reflns_av_R_equivalents 0.0342
_diffrn_reflns_av_unetI/netI 0.0827
_diffrn_reflns_Laue_measured_fraction_full 0.994
_diffrn_reflns_Laue_measured_fraction_max 0.982
_diffrn_reflns_limit_h_max 14
_diffrn_reflns_limit_h_min -15
_diffrn_reflns_limit_k_max 17
_diffrn_reflns_limit_k_min -18
_diffrn_reflns_limit_l_max 27
_diffrn_reflns_limit_l_min -21
_diffrn_reflns_number 22689
_diffrn_reflns_point_group_measured_fraction_full 0.994
_diffrn_reflns_point_group_measured_fraction_max 0.982
_diffrn_reflns_theta_full 25.242
_diffrn_reflns_theta_max 27.505
_diffrn_reflns_theta_min 1.490
_exptl_absorpt_coefficient_mu 2.431
_exptl_absorpt_correction_T_max 0.75
_exptl_absorpt_correction_T_min 0.61
_exptl_absorpt_correction_type multi-scan
_exptl_absorpt_process_details SADABS
_exptl_crystal_colour orange
_exptl_crystal_density_diffrn 1.285
_exptl_crystal_description block
_exptl_crystal_F_000 1344
_exptl_crystal_size_max 0.200
_exptl_crystal_size_mid 0.200
_exptl_crystal_size_min 0.200
_refine_diff_density_max 1.661
_refine_diff_density_min -0.928
_refine_diff_density_rms 0.109
_refine_ls_extinction_method none
_refine_ls_goodness_of_fit_ref 0.975
_refine_ls_hydrogen_treatment constr
_refine_ls_matrix_type full
_refine_ls_number_parameters 794
_refine_ls_number_reflns 15351
_refine_ls_number_restraints 585
_refine_ls_restrained_S_all 0.997
_refine_ls_R_factor_all 0.0687
_refine_ls_R_factor_gt 0.0447
_refine_ls_shift/su_max 0.001
_refine_ls_shift/su_mean 0.000
_refine_ls_structure_factor_coef Fsqd
_refine_ls_weighting_details 'w=1/[\s^2^(Fo^2^)+(0.0501P)^2^] where P=(Fo^2^+2Fc^2^)/3'
_refine_ls_weighting_scheme calc
_refine_ls_wR_factor_gt 0.0958
_refine_ls_wR_factor_ref 0.1036
_reflns_Friedel_coverage 0.000
_reflns_number_gt 11692
_reflns_number_total 15351
_reflns_threshold_expression 'I > 2\s(I)'
_cod_data_source_file c7dt00396j2.cif
_cod_data_source_block compound9
_cod_depositor_comments 'Adding full bibliography for 7042322--7042330.cif.'
_cod_database_code 7042328
_shelx_shelxl_version_number 2014/7
_shelx_space_group_comment
; 
The symmetry employed for this shelxl refinement is uniquely defined 
by the following loop, which should always be used as a source of 
symmetry information in preference to the above space-group names. 
They are only intended as comments. 
;
_shelx_estimated_absorpt_t_min 0.642
_shelx_estimated_absorpt_t_max 0.642

loop_
_space_group_symop_operation_xyz
'x, y, z'
'-x, -y, -z'

loop_
_atom_site_label
_atom_site_type_symbol
_atom_site_fract_x
_atom_site_fract_y
_atom_site_fract_z
_atom_site_U_iso_or_equiv
_atom_site_adp_type
_atom_site_occupancy
_atom_site_site_symmetry_order
_atom_site_calc_flag
_atom_site_refinement_flags_posn
_atom_site_refinement_flags_adp
_atom_site_refinement_flags_occupancy
_atom_site_disorder_assembly
_atom_site_disorder_group
C1 C 0.1787(4) 0.3468(4) 0.3467(2) 0.0445(12) Uani 1 1 d . U . . .
C2 C 0.2421(4) 0.2636(4) 0.3357(2) 0.0426(12) Uani 1 1 d . U . . .
H2 H 0.2563 0.2079 0.3695 0.051 Uiso 1 1 calc R U . . .
C3 C 0.2818(4) 0.2732(3) 0.2685(2) 0.0377(11) Uani 1 1 d . U . . .
C4 C 0.2474(4) 0.3696(4) 0.2362(2) 0.0428(12) Uani 1 1 d . U . . .
H4 H 0.2644 0.3995 0.1905 0.051 Uiso 1 1 calc R U . . .
C5 C 0.1835(4) 0.4127(4) 0.2843(3) 0.0471(12) Uani 1 1 d . U . . .
H5 H 0.1492 0.4761 0.2758 0.057 Uiso 1 1 calc R U . . .
C6 C 0.0889(5) 0.3511(5) 0.4084(3) 0.0647(17) Uani 1 1 d D U . . .
C7 C 0.0804(9) 0.4375(8) 0.4322(5) 0.066(3) Uani 0.620(8) 1 d . U P A 1
H7A H 0.0198 0.4283 0.4712 0.099 Uiso 0.620(8) 1 calc R U P A 1
H7B H 0.1549 0.4486 0.4433 0.099 Uiso 0.620(8) 1 calc R U P A 1
H7C H 0.0608 0.4941 0.3982 0.099 Uiso 0.620(8) 1 calc R U P A 1
C8 C -0.0352(10) 0.3263(10) 0.3978(6) 0.073(4) Uani 0.620(8) 1 d . U P A 1
H8A H -0.0294 0.2677 0.3817 0.109 Uiso 0.620(8) 1 calc R U P A 1
H8B H -0.0896 0.3145 0.4395 0.109 Uiso 0.620(8) 1 calc R U P A 1
H8C H -0.0631 0.3815 0.3658 0.109 Uiso 0.620(8) 1 calc R U P A 1
C9 C 0.1062(9) 0.2620(7) 0.4672(4) 0.068(2) Uani 0.620(8) 1 d D U P A 1
H9A H 0.1124 0.2017 0.4530 0.102 Uiso 0.620(8) 1 calc R U P A 1
H9B H 0.1774 0.2709 0.4825 0.102 Uiso 0.620(8) 1 calc R U P A 1
H9C H 0.0398 0.2578 0.5028 0.102 Uiso 0.620(8) 1 calc R U P A 1
C7' C 0.0045(18) 0.2791(16) 0.4191(10) 0.090(7) Uani 0.380(8) 1 d . U P A 2
H7'1 H -0.0075 0.2716 0.3769 0.136 Uiso 0.380(8) 1 calc R U P A 2
H7'2 H 0.0309 0.2168 0.4451 0.136 Uiso 0.380(8) 1 calc R U P A 2
H7'3 H -0.0686 0.2990 0.4426 0.136 Uiso 0.380(8) 1 calc R U P A 2
C8' C 0.1391(16) 0.3907(16) 0.4558(7) 0.083(6) Uani 0.380(8) 1 d . U P A 2
H8'1 H 0.1967 0.4408 0.4314 0.124 Uiso 0.380(8) 1 calc R U P A 2
H8'2 H 0.0769 0.4196 0.4821 0.124 Uiso 0.380(8) 1 calc R U P A 2
H8'3 H 0.1764 0.3374 0.4846 0.124 Uiso 0.380(8) 1 calc R U P A 2
C9' C 0.0162(13) 0.4438(9) 0.3829(8) 0.068(2) Uani 0.380(8) 1 d D U P A 2
H9'1 H 0.0641 0.5021 0.3729 0.102 Uiso 0.380(8) 1 calc R U P A 2
H9'2 H -0.0101 0.4396 0.3432 0.102 Uiso 0.380(8) 1 calc R U P A 2
H9'3 H -0.0513 0.4481 0.4166 0.102 Uiso 0.380(8) 1 calc R U P A 2
C10 C 0.3250(4) 0.1917(4) 0.2350(3) 0.0495(13) Uani 1 1 d . U . . .
C11 C 0.2757(7) 0.0953(5) 0.2766(4) 0.102(3) Uani 1 1 d . U . . .
H11A H 0.2854 0.0478 0.2503 0.153 Uiso 1 1 calc R U . . .
H11B H 0.1931 0.1033 0.2930 0.153 Uiso 1 1 calc R U . . .
H11C H 0.3166 0.0716 0.3136 0.153 Uiso 1 1 calc R U . . .
C12 C 0.2759(6) 0.2131(6) 0.1702(4) 0.091(2) Uani 1 1 d . U . . .
H12A H 0.2990 0.2787 0.1431 0.136 Uiso 1 1 calc R U . . .
H12B H 0.1911 0.2092 0.1803 0.136 Uiso 1 1 calc R U . . .
H12C H 0.3068 0.1646 0.1464 0.136 Uiso 1 1 calc R U . . .
C13 C 0.4554(5) 0.1847(5) 0.2171(3) 0.0659(17) Uani 1 1 d . U . . .
H13A H 0.4893 0.1694 0.2569 0.099 Uiso 1 1 calc R U . . .
H13B H 0.4857 0.2472 0.1881 0.099 Uiso 1 1 calc R U . . .
H13C H 0.4758 0.1329 0.1947 0.099 Uiso 1 1 calc R U . . .
C14 C 0.5177(5) 0.3094(5) 0.3999(3) 0.0581(15) Uani 1 1 d . U . . .
C15 C 0.6009(5) 0.3794(5) 0.3639(3) 0.0659(17) Uani 1 1 d . U . . .
H15 H 0.6739 0.3652 0.3406 0.079 Uiso 1 1 calc R U . . .
C16 C 0.5610(4) 0.4744(4) 0.3671(2) 0.0428(12) Uani 1 1 d . U . . .
C17 C 0.4445(5) 0.4635(5) 0.4038(2) 0.0606(16) Uani 1 1 d . U . . .
H17 H 0.3943 0.5149 0.4128 0.073 Uiso 1 1 calc R U . . .
C18 C 0.4187(6) 0.3639(5) 0.4239(3) 0.0660(17) Uani 1 1 d . U . . .
H18 H 0.3475 0.3363 0.4492 0.079 Uiso 1 1 calc R U . . .
C19 C 0.5336(6) 0.1990(5) 0.4295(3) 0.0788(19) Uani 1 1 d . U . . .
C20 C 0.644(3) 0.193(2) 0.4674(16) 0.133(12) Uani 0.417(18) 1 d . U P B 1
H20A H 0.6263 0.2316 0.4994 0.200 Uiso 0.417(18) 1 calc R U P B 1
H20B H 0.6574 0.1245 0.4899 0.200 Uiso 0.417(18) 1 calc R U P B 1
H20C H 0.7130 0.2187 0.4354 0.200 Uiso 0.417(18) 1 calc R U P B 1
C21 C 0.549(2) 0.1453(17) 0.3816(11) 0.103(7) Uani 0.417(18) 1 d . U P B 1
H21A H 0.5585 0.0757 0.4026 0.155 Uiso 0.417(18) 1 calc R U P B 1
H21B H 0.4804 0.1544 0.3605 0.155 Uiso 0.417(18) 1 calc R U P B 1
H21C H 0.6177 0.1688 0.3487 0.155 Uiso 0.417(18) 1 calc R U P B 1
C22 C 0.4162(19) 0.1659(19) 0.4836(13) 0.115(8) Uani 0.417(18) 1 d . U P B 1
H22A H 0.4080 0.2040 0.5159 0.172 Uiso 0.417(18) 1 calc R U P B 1
H22B H 0.3487 0.1776 0.4617 0.172 Uiso 0.417(18) 1 calc R U P B 1
H22C H 0.4214 0.0961 0.5056 0.172 Uiso 0.417(18) 1 calc R U P B 1
C20' C 0.5839(17) 0.1847(10) 0.4889(7) 0.090(5) Uani 0.583(18) 1 d . U P B 2
H20D H 0.6489 0.2297 0.4800 0.135 Uiso 0.583(18) 1 calc R U P B 2
H20E H 0.5247 0.1979 0.5241 0.135 Uiso 0.583(18) 1 calc R U P B 2
H20F H 0.6118 0.1171 0.5022 0.135 Uiso 0.583(18) 1 calc R U P B 2
C21' C 0.4326(14) 0.1311(11) 0.4408(10) 0.119(7) Uani 0.583(18) 1 d . U P B 2
H21D H 0.4010 0.1424 0.4004 0.178 Uiso 0.583(18) 1 calc R U P B 2
H21E H 0.4592 0.0630 0.4537 0.178 Uiso 0.583(18) 1 calc R U P B 2
H21F H 0.3721 0.1438 0.4756 0.178 Uiso 0.583(18) 1 calc R U P B 2
C22' C 0.6342(16) 0.1573(10) 0.3801(7) 0.093(5) Uani 0.583(18) 1 d . U P B 2
H22D H 0.6080 0.1638 0.3386 0.139 Uiso 0.583(18) 1 calc R U P B 2
H22E H 0.7054 0.1948 0.3721 0.139 Uiso 0.583(18) 1 calc R U P B 2
H22F H 0.6494 0.0882 0.4000 0.139 Uiso 0.583(18) 1 calc R U P B 2
C23 C 0.6311(5) 0.5655(5) 0.3535(3) 0.0641(16) Uani 1 1 d . U . . .
C24 C 0.6942(6) 0.5575(6) 0.4113(3) 0.088(2) Uani 1 1 d . U . . .
H24A H 0.7440 0.6145 0.4018 0.132 Uiso 1 1 calc R U . . .
H24B H 0.7417 0.4978 0.4177 0.132 Uiso 1 1 calc R U . . .
H24C H 0.6369 0.5550 0.4510 0.132 Uiso 1 1 calc R U . . .
C25 C 0.7301(6) 0.5725(6) 0.2916(3) 0.100(3) Uani 1 1 d . U . . .
H25A H 0.6950 0.5768 0.2531 0.151 Uiso 1 1 calc R U . . .
H25B H 0.7798 0.5141 0.2992 0.151 Uiso 1 1 calc R U . . .
H25C H 0.7768 0.6308 0.2841 0.151 Uiso 1 1 calc R U . . .
C26 C 0.572(4) 0.665(3) 0.3277(15) 0.097(6) Uani 0.5 1 d . U P C 1
H26A H 0.6270 0.7178 0.3209 0.145 Uiso 0.5 1 calc R U P C 1
H26B H 0.5488 0.6667 0.2861 0.145 Uiso 0.5 1 calc R U P C 1
H26C H 0.5037 0.6730 0.3596 0.145 Uiso 0.5 1 calc R U P C 1
C26' C 0.560(4) 0.651(3) 0.3522(15) 0.097(6) Uani 0.5 1 d . U P C 2
H26D H 0.6089 0.7080 0.3432 0.145 Uiso 0.5 1 calc R U P C 2
H26E H 0.5131 0.6596 0.3178 0.145 Uiso 0.5 1 calc R U P C 2
H26F H 0.5084 0.6427 0.3946 0.145 Uiso 0.5 1 calc R U P C 2
C27 C 0.3225(4) 0.6648(3) 0.2355(2) 0.0351(10) Uani 1 1 d . U . . .
C28 C 0.4236(4) 0.7199(3) 0.1828(2) 0.0384(11) Uani 1 1 d . U . . .
C29 C 0.5132(4) 0.6642(4) 0.1643(2) 0.0410(11) Uani 1 1 d . U . . .
C30 C 0.5874(4) 0.6046(4) 0.1470(2) 0.0373(11) Uani 1 1 d . U . . .
C31 C 0.6642(4) 0.5438(4) 0.1224(2) 0.0342(10) Uani 1 1 d . U . . .
C32 C 0.6498(4) 0.4320(3) 0.1554(2) 0.0344(10) Uani 1 1 d . U . . .
C33 C 0.2205(4) 0.6613(3) 0.2005(2) 0.0400(11) Uani 1 1 d . U . . .
C34 C 0.1081(5) 0.6955(4) 0.2193(3) 0.0607(15) Uani 1 1 d . U . . .
H34 H 0.0914 0.7215 0.2563 0.073 Uiso 1 1 calc R U . . .
C35 C 0.0206(6) 0.6917(5) 0.1841(4) 0.083(2) Uani 1 1 d . U . . .
H35 H -0.0552 0.7149 0.1973 0.100 Uiso 1 1 calc R U . . .
C36 C 0.0442(7) 0.6542(5) 0.1298(4) 0.084(2) Uani 1 1 d . U . . .
H36 H -0.0153 0.6517 0.1059 0.100 Uiso 1 1 calc R U . . .
C37 C 0.1551(6) 0.6204(5) 0.1106(3) 0.0709(18) Uani 1 1 d . U . . .
H37 H 0.1714 0.5948 0.0735 0.085 Uiso 1 1 calc R U . . .
C38 C 0.2429(5) 0.6237(4) 0.1459(2) 0.0501(13) Uani 1 1 d . U . . .
H38 H 0.3185 0.6003 0.1325 0.060 Uiso 1 1 calc R U . . .
C39 C 0.2870(4) 0.7104(3) 0.2943(2) 0.0379(11) Uani 1 1 d . U . . .
C40 C 0.3226(6) 0.7991(4) 0.2972(3) 0.0633(16) Uani 1 1 d . U . . .
H40 H 0.3724 0.8387 0.2608 0.076 Uiso 1 1 calc R U . . .
C41 C 0.2852(6) 0.8318(5) 0.3544(3) 0.0764(19) Uani 1 1 d . U . . .
H41 H 0.3104 0.8934 0.3558 0.092 Uiso 1 1 calc R U . . .
C42 C 0.2138(6) 0.7763(5) 0.4072(3) 0.0660(17) Uani 1 1 d . U . . .
H42 H 0.1846 0.8005 0.4441 0.079 Uiso 1 1 calc R U . . .
C43 C 0.1858(6) 0.6868(5) 0.4058(3) 0.0740(19) Uani 1 1 d . U . . .
H43 H 0.1412 0.6449 0.4434 0.089 Uiso 1 1 calc R U . . .
C44 C 0.2216(5) 0.6548(4) 0.3498(3) 0.0687(18) Uani 1 1 d . U . . .
H44 H 0.1994 0.5913 0.3501 0.082 Uiso 1 1 calc R U . . .
C45 C 0.4218(5) 0.8262(4) 0.1471(2) 0.0457(13) Uani 1 1 d . U . . .
C46 C 0.5241(6) 0.8800(5) 0.1297(3) 0.0722(18) Uani 1 1 d . U . . .
H46 H 0.5937 0.8491 0.1417 0.087 Uiso 1 1 calc R U . . .
C47 C 0.5259(7) 0.9783(5) 0.0950(4) 0.087(2) Uani 1 1 d . U . . .
H47 H 0.5972 1.0127 0.0830 0.105 Uiso 1 1 calc R U . . .
C48 C 0.4286(7) 1.0256(5) 0.0782(3) 0.079(2) Uani 1 1 d . U . . .
H48 H 0.4312 1.0925 0.0544 0.095 Uiso 1 1 calc R U . . .
C49 C 0.3284(7) 0.9766(5) 0.0957(3) 0.085(2) Uani 1 1 d . U . . .
H49 H 0.2591 1.0098 0.0849 0.102 Uiso 1 1 calc R U . . .
C50 C 0.3240(6) 0.8764(4) 0.1300(3) 0.0683(17) Uani 1 1 d . U . . .
H50 H 0.2520 0.8433 0.1414 0.082 Uiso 1 1 calc R U . . .
C51 C 0.7521(4) 0.5884(4) 0.0626(2) 0.0360(10) Uani 1 1 d . U . . .
C52 C 0.8228(4) 0.5341(4) 0.0245(2) 0.0503(13) Uani 1 1 d . U . . .
H52 H 0.8189 0.4647 0.0374 0.060 Uiso 1 1 calc R U . . .
C53 C 0.8985(5) 0.5809(5) -0.0319(3) 0.0597(15) Uani 1 1 d . U . . .
H53 H 0.9445 0.5426 -0.0572 0.072 Uiso 1 1 calc R U . . .
C54 C 0.9084(5) 0.6800(5) -0.0516(3) 0.0568(15) Uani 1 1 d . U . . .
H54 H 0.9597 0.7111 -0.0904 0.068 Uiso 1 1 calc R U . . .
C55 C 0.8417(5) 0.7346(5) -0.0134(3) 0.0676(17) Uani 1 1 d . U . . .
H55 H 0.8488 0.8038 -0.0255 0.081 Uiso 1 1 calc R U . . .
C56 C 0.7651(4) 0.6892(4) 0.0418(3) 0.0532(14) Uani 1 1 d . U . . .
H56 H 0.7194 0.7283 0.0666 0.064 Uiso 1 1 calc R U . . .
C57 C 0.7573(4) 0.3857(4) 0.1836(2) 0.0398(11) Uani 1 1 d . U . . .
C58 C 0.7584(5) 0.2862(5) 0.2148(3) 0.0640(16) Uani 1 1 d . U . . .
H58 H 0.6937 0.2473 0.2173 0.077 Uiso 1 1 calc R U . . .
C59 C 0.8541(5) 0.2421(5) 0.2430(3) 0.0754(19) Uani 1 1 d . U . . .
H59 H 0.8536 0.1743 0.2645 0.090 Uiso 1 1 calc R U . . .
C60 C 0.9492(5) 0.2988(5) 0.2390(3) 0.0595(15) Uani 1 1 d . U . . .
H60 H 1.0143 0.2696 0.2576 0.071 Uiso 1 1 calc R U . . .
C61 C 0.9489(4) 0.3964(5) 0.2084(3) 0.0548(14) Uani 1 1 d . U . . .
H61 H 1.0140 0.4350 0.2057 0.066 Uiso 1 1 calc R U . . .
C62 C 0.8535(4) 0.4400(4) 0.1810(2) 0.0433(12) Uani 1 1 d . U . . .
H62 H 0.8546 0.5081 0.1602 0.052 Uiso 1 1 calc R U . . .
C63 C 0.6168(4) 0.3841(4) 0.1044(2) 0.0370(11) Uani 1 1 d . U . . .
C64 C 0.5151(4) 0.4138(4) 0.0815(2) 0.0442(12) Uani 1 1 d . U . . .
H64 H 0.4693 0.4635 0.0964 0.053 Uiso 1 1 calc R U . . .
C65 C 0.4776(5) 0.3726(4) 0.0370(3) 0.0606(16) Uani 1 1 d . U . . .
H65 H 0.4066 0.3936 0.0224 0.073 Uiso 1 1 calc R U . . .
C66 C 0.5439(7) 0.3012(5) 0.0142(3) 0.0716(19) Uani 1 1 d . U . . .
H66 H 0.5184 0.2732 -0.0162 0.086 Uiso 1 1 calc R U . . .
C67 C 0.6473(6) 0.2704(5) 0.0356(3) 0.0690(18) Uani 1 1 d . U . . .
H67 H 0.6932 0.2217 0.0197 0.083 Uiso 1 1 calc R U . . .
C68 C 0.6846(5) 0.3119(4) 0.0812(3) 0.0575(15) Uani 1 1 d . U . . .
H68 H 0.7555 0.2907 0.0960 0.069 Uiso 1 1 calc R U . . .
C69 C 0.9219(13) 0.9843(8) 0.2185(5) 0.245(8) Uani 1 1 d G U . . .
H69 H 0.9687 1.0203 0.1793 0.294 Uiso 1 1 calc R U . . .
C70 C 0.9737(8) 0.9265(9) 0.2689(7) 0.202(6) Uani 1 1 d G U . . .
H70 H 1.0559 0.9230 0.2642 0.242 Uiso 1 1 calc R U . . .
C71 C 0.9053(13) 0.8738(7) 0.3262(6) 0.203(6) Uani 1 1 d G U . . .
H71 H 0.9407 0.8343 0.3606 0.244 Uiso 1 1 calc R U . . .
C72 C 0.7851(12) 0.8789(8) 0.3331(5) 0.230(7) Uani 1 1 d G U . . .
H72 H 0.7384 0.8429 0.3723 0.277 Uiso 1 1 calc R U . . .
C73 C 0.7333(8) 0.9367(9) 0.2827(8) 0.233(7) Uani 1 1 d G U . . .
H73 H 0.6512 0.9402 0.2875 0.279 Uiso 1 1 calc R U . . .
C74 C 0.8017(14) 0.9894(7) 0.2254(6) 0.239(8) Uani 1 1 d G U . . .
H74 H 0.7663 1.0289 0.1910 0.286 Uiso 1 1 calc R U . . .
C75 C 0.9690(9) 0.9974(6) 0.5641(4) 0.100(3) Uani 1 1 d D U . . .
H75 H 0.9472 0.9953 0.6091 0.120 Uiso 1 1 calc R U . . .
C76 C 0.8852(7) 1.0090(6) 0.5258(5) 0.098(3) Uani 1 1 d . U . . .
H76 H 0.8058 1.0155 0.5439 0.118 Uiso 1 1 calc R U . . .
C77 C 1.0820(7) 0.9890(6) 0.5384(4) 0.098(2) Uani 1 1 d D U . . .
H77 H 1.1390 0.9816 0.5653 0.117 Uiso 1 1 calc R U . . .
C78 C 0.1005(13) 0.9776(14) -0.0327(9) 0.214(6) Uani 1 1 d . U . . .
H78 H 0.1689 0.9616 -0.0593 0.257 Uiso 1 1 calc R U . . .
C79 C 0.0580(13) 0.9160(10) 0.0251(7) 0.162(5) Uani 1 1 d . U . . .
H79 H 0.1017 0.8609 0.0442 0.194 Uiso 1 1 calc R U . . .
C80 C -0.0415(14) 0.9337(11) 0.0531(7) 0.165(5) Uani 1 1 d . U . . .
H80 H -0.0785 0.8849 0.0897 0.198 Uiso 1 1 calc R U . . .
O1 O 0.3619(2) 0.5670(2) 0.26046(13) 0.0350(7) Uani 1 1 d . . . . .
O2 O 0.5516(2) 0.4188(2) 0.20896(14) 0.0350(7) Uani 1 1 d . . . . .
U1 U 0.41712(2) 0.42013(2) 0.29046(2) 0.03120(6) Uani 1 1 d . . . . .

loop_
_atom_site_aniso_label
_atom_site_aniso_U_11
_atom_site_aniso_U_22
_atom_site_aniso_U_33
_atom_site_aniso_U_23
_atom_site_aniso_U_13
_atom_site_aniso_U_12
C1 0.046(3) 0.043(3) 0.045(3) -0.016(2) -0.002(2) -0.002(2)
C2 0.050(3) 0.034(3) 0.039(3) -0.010(2) 0.003(2) 0.003(2)
C3 0.042(2) 0.034(3) 0.037(2) -0.014(2) 0.003(2) -0.012(2)
C4 0.046(3) 0.043(3) 0.041(3) -0.009(2) -0.012(2) -0.012(2)
C5 0.040(3) 0.042(3) 0.063(3) -0.015(2) -0.017(2) -0.001(2)
C6 0.062(3) 0.073(4) 0.062(3) -0.035(3) 0.007(3) 0.009(3)
C7 0.068(3) 0.065(3) 0.065(3) -0.019(2) -0.0069(19) -0.0002(19)
C8 0.071(4) 0.074(4) 0.073(4) -0.019(2) -0.010(2) -0.0016(19)
C9 0.066(3) 0.069(3) 0.066(3) -0.0169(19) -0.0049(18) 0.0000(18)
C7' 0.084(11) 0.085(12) 0.081(11) -0.032(10) 0.065(10) -0.034(10)
C8' 0.099(11) 0.128(14) 0.034(7) -0.048(8) -0.017(7) 0.037(10)
C9' 0.066(3) 0.069(3) 0.066(3) -0.0169(19) -0.0049(18) 0.0000(18)
C10 0.053(3) 0.046(3) 0.049(3) -0.023(2) 0.009(2) -0.008(2)
C11 0.124(5) 0.054(4) 0.112(5) -0.036(4) 0.045(4) -0.025(4)
C12 0.089(5) 0.111(6) 0.100(5) -0.074(5) -0.020(4) 0.009(4)
C13 0.057(3) 0.057(4) 0.085(4) -0.028(3) -0.003(3) 0.005(3)
C14 0.067(3) 0.062(4) 0.043(3) -0.004(3) -0.020(3) 0.007(3)
C15 0.062(3) 0.084(5) 0.059(3) -0.022(3) -0.030(3) 0.014(3)
C16 0.045(3) 0.057(3) 0.032(2) -0.017(2) -0.014(2) 0.000(2)
C17 0.070(4) 0.080(4) 0.036(3) -0.023(3) -0.009(3) -0.001(3)
C18 0.077(4) 0.083(4) 0.034(3) -0.007(3) -0.009(3) 0.000(3)
C19 0.093(5) 0.073(4) 0.072(4) -0.008(3) -0.037(4) 0.016(4)
C20 0.133(12) 0.133(12) 0.133(12) -0.035(4) -0.024(3) 0.000(2)
C21 0.103(8) 0.103(8) 0.103(8) -0.027(3) -0.019(2) 0.000(2)
C22 0.115(8) 0.114(8) 0.114(8) -0.029(3) -0.020(2) -0.001(2)
C20' 0.126(12) 0.069(8) 0.069(8) 0.010(6) -0.053(8) 0.027(8)
C21' 0.133(11) 0.054(8) 0.147(14) 0.025(8) -0.043(10) -0.011(8)
C22' 0.106(11) 0.072(9) 0.105(9) -0.028(7) -0.031(8) 0.029(7)
C23 0.067(4) 0.077(4) 0.066(4) -0.034(3) -0.034(3) 0.005(3)
C24 0.090(5) 0.129(7) 0.060(4) -0.037(4) -0.029(4) -0.025(5)
C25 0.095(5) 0.146(7) 0.068(4) -0.039(5) -0.001(4) -0.047(5)
C26 0.101(8) 0.083(10) 0.124(16) -0.039(12) -0.042(12) -0.019(7)
C26' 0.101(8) 0.083(10) 0.124(16) -0.039(12) -0.042(12) -0.019(7)
C27 0.044(2) 0.027(2) 0.033(2) -0.0104(18) -0.0010(19) 0.004(2)
C28 0.045(3) 0.037(3) 0.032(2) -0.012(2) 0.001(2) 0.000(2)
C29 0.047(3) 0.043(3) 0.033(2) -0.012(2) -0.004(2) -0.002(2)
C30 0.038(2) 0.040(3) 0.035(2) -0.012(2) -0.0029(19) -0.007(2)
C31 0.029(2) 0.045(3) 0.033(2) -0.016(2) -0.0059(18) -0.003(2)
C32 0.027(2) 0.042(3) 0.037(2) -0.016(2) -0.0022(18) -0.0014(19)
C33 0.044(3) 0.030(3) 0.038(2) 0.0029(19) -0.005(2) 0.001(2)
C34 0.052(3) 0.052(4) 0.070(4) -0.006(3) -0.010(3) 0.010(3)
C35 0.060(4) 0.070(4) 0.103(5) 0.011(4) -0.025(4) -0.001(3)
C36 0.084(5) 0.077(5) 0.085(5) 0.012(4) -0.045(4) -0.027(4)
C37 0.091(5) 0.067(4) 0.055(3) -0.005(3) -0.024(3) -0.023(4)
C38 0.063(3) 0.046(3) 0.039(3) -0.005(2) -0.009(2) -0.012(3)
C39 0.048(3) 0.031(3) 0.033(2) -0.0114(19) 0.001(2) 0.004(2)
C40 0.102(4) 0.046(3) 0.038(3) -0.015(2) 0.007(3) -0.009(3)
C41 0.124(5) 0.050(4) 0.059(4) -0.026(3) -0.006(3) -0.007(4)
C42 0.092(4) 0.058(4) 0.044(3) -0.022(3) 0.008(3) 0.001(3)
C43 0.094(4) 0.067(4) 0.054(3) -0.028(3) 0.028(3) -0.019(3)
C44 0.085(4) 0.056(4) 0.057(3) -0.026(3) 0.029(3) -0.017(3)
C45 0.059(3) 0.038(3) 0.035(2) -0.015(2) 0.011(2) -0.003(2)
C46 0.069(4) 0.055(4) 0.087(4) -0.019(3) 0.005(3) -0.013(3)
C47 0.093(5) 0.058(4) 0.097(5) -0.016(4) 0.020(4) -0.033(4)
C48 0.111(5) 0.049(4) 0.065(4) -0.012(3) 0.016(4) -0.013(4)
C49 0.105(5) 0.057(4) 0.079(4) 0.000(3) -0.009(4) 0.005(4)
C50 0.078(4) 0.046(3) 0.067(4) 0.005(3) -0.008(3) -0.003(3)
C51 0.026(2) 0.049(3) 0.037(2) -0.016(2) -0.0078(18) -0.001(2)
C52 0.046(3) 0.051(3) 0.050(3) -0.017(2) 0.007(2) -0.005(2)
C53 0.048(3) 0.077(4) 0.050(3) -0.023(3) 0.012(2) -0.005(3)
C54 0.051(3) 0.071(4) 0.040(3) -0.007(3) 0.001(2) -0.009(3)
C55 0.066(4) 0.057(4) 0.066(4) -0.001(3) 0.003(3) -0.010(3)
C56 0.051(3) 0.049(3) 0.055(3) -0.016(3) 0.007(2) -0.005(3)
C57 0.028(2) 0.052(3) 0.039(2) -0.014(2) -0.0029(19) 0.004(2)
C58 0.045(3) 0.058(4) 0.087(4) -0.009(3) -0.023(3) -0.001(3)
C59 0.062(4) 0.061(4) 0.093(4) -0.003(3) -0.022(3) 0.015(3)
C60 0.037(3) 0.084(4) 0.060(3) -0.021(3) -0.014(2) 0.011(3)
C61 0.040(3) 0.077(4) 0.047(3) -0.014(3) -0.010(2) 0.002(3)
C62 0.034(2) 0.060(3) 0.038(2) -0.015(2) -0.009(2) 0.002(2)
C63 0.033(2) 0.042(3) 0.035(2) -0.012(2) 0.0044(19) -0.010(2)
C64 0.052(3) 0.044(3) 0.031(2) 0.001(2) -0.008(2) -0.010(2)
C65 0.077(4) 0.061(4) 0.044(3) 0.003(3) -0.029(3) -0.027(3)
C66 0.108(5) 0.069(4) 0.040(3) -0.013(3) -0.008(3) -0.039(4)
C67 0.087(4) 0.059(4) 0.060(3) -0.032(3) 0.017(3) -0.017(3)
C68 0.045(3) 0.066(4) 0.065(3) -0.033(3) 0.004(3) -0.010(3)
C69 0.289(12) 0.218(11) 0.251(11) -0.106(9) -0.045(9) 0.000(9)
C70 0.238(10) 0.180(9) 0.221(10) -0.121(8) -0.026(8) 0.016(7)
C71 0.235(10) 0.201(10) 0.204(9) -0.099(8) -0.045(8) -0.005(8)
C72 0.269(11) 0.211(10) 0.241(11) -0.102(8) -0.046(9) -0.040(8)
C73 0.288(11) 0.201(10) 0.246(11) -0.109(9) -0.061(9) -0.018(8)
C74 0.256(11) 0.231(11) 0.245(11) -0.086(9) -0.048(8) -0.010(9)
C75 0.124(6) 0.086(5) 0.085(5) -0.031(4) 0.012(5) -0.015(5)
C76 0.091(5) 0.082(5) 0.117(6) -0.043(4) 0.021(5) 0.000(4)
C77 0.104(5) 0.082(5) 0.109(6) -0.028(4) -0.020(5) 0.002(4)
C78 0.184(9) 0.202(10) 0.217(10) -0.009(8) -0.015(8) 0.027(8)
C79 0.153(8) 0.144(8) 0.165(8) -0.001(7) -0.030(7) 0.008(7)
C80 0.170(8) 0.140(8) 0.161(8) -0.001(6) -0.024(7) -0.011(7)
O1 0.0402(17) 0.0319(18) 0.0312(16) -0.0086(13) -0.0026(13) 0.0022(14)
O2 0.0271(15) 0.043(2) 0.0341(16) -0.0116(14) -0.0026(12) 0.0012(14)
U1 0.03728(10) 0.03152(10) 0.02480(9) -0.00812(6) -0.00494(6) 0.00105(7)

loop_
_atom_type_symbol
_atom_type_description
_atom_type_scat_dispersion_real
_atom_type_scat_dispersion_imag
_atom_type_scat_source
C C 0.0033 0.0016 'International Tables Vol C Tables 4.2.6.8 and 6.1.1.4'
H H 0.0000 0.0000 'International Tables Vol C Tables 4.2.6.8 and 6.1.1.4'
O O 0.0106 0.0060 'International Tables Vol C Tables 4.2.6.8 and 6.1.1.4'
U U -9.6767 9.6646 'International Tables Vol C Tables 4.2.6.8 and 6.1.1.4'

loop_
_geom_angle_atom_site_label_1
_geom_angle_atom_site_label_2
_geom_angle_atom_site_label_3
_geom_angle
_geom_angle_site_symmetry_1
_geom_angle_site_symmetry_3
C2 C1 C5 105.4(4) . .
C2 C1 C6 126.3(5) . .
C5 C1 C6 125.1(5) . .
C2 C1 U1 75.9(3) . .
C5 C1 U1 68.7(3) . .
C6 C1 U1 135.4(3) . .
C1 C2 C3 111.7(5) . .
C1 C2 U1 76.6(3) . .
C3 C2 U1 73.2(3) . .
C1 C2 H2 124.1 . .
C3 C2 H2 124.1 . .
U1 C2 H2 117.7 . .
C2 C3 C4 105.2(4) . .
C2 C3 C10 127.7(4) . .
C4 C3 C10 125.5(4) . .
C2 C3 U1 78.9(3) . .
C4 C3 U1 68.6(2) . .
C10 C3 U1 127.9(3) . .
C5 C4 C3 108.1(4) . .
C5 C4 U1 77.8(3) . .
C3 C4 U1 81.9(3) . .
C5 C4 H4 125.9 . .
C3 C4 H4 125.9 . .
U1 C4 H4 107.5 . .
C1 C5 C4 109.4(5) . .
C1 C5 U1 83.1(3) . .
C4 C5 U1 72.3(3) . .
C1 C5 H5 125.3 . .
C4 C5 H5 125.3 . .
U1 C5 H5 111.5 . .
C7' C6 C8' 131.2(12) . .
C7' C6 C1 108.5(7) . .
C7 C6 C1 119.8(6) . .
C8' C6 C1 112.7(8) . .
C7' C6 C9' 99.3(13) . .
C8' C6 C9' 96.1(10) . .
C1 C6 C9' 102.6(7) . .
C7 C6 C9 106.9(7) . .
C1 C6 C9 110.3(5) . .
C7 C6 C8 109.5(7) . .
C1 C6 C8 108.5(6) . .
C9 C6 C8 100.1(7) . .
C6 C7 H7A 109.5 . .
C6 C7 H7B 109.5 . .
H7A C7 H7B 109.5 . .
C6 C7 H7C 109.5 . .
H7A C7 H7C 109.5 . .
H7B C7 H7C 109.5 . .
C6 C8 H8A 109.5 . .
C6 C8 H8B 109.5 . .
H8A C8 H8B 109.5 . .
C6 C8 H8C 109.5 . .
H8A C8 H8C 109.5 . .
H8B C8 H8C 109.5 . .
C6 C9 H9A 109.5 . .
C6 C9 H9B 109.5 . .
H9A C9 H9B 109.5 . .
C6 C9 H9C 109.5 . .
H9A C9 H9C 109.5 . .
H9B C9 H9C 109.5 . .
C6 C7' H7'1 109.5 . .
C6 C7' H7'2 109.5 . .
H7'1 C7' H7'2 109.5 . .
C6 C7' H7'3 109.5 . .
H7'1 C7' H7'3 109.5 . .
H7'2 C7' H7'3 109.5 . .
C6 C8' H8'1 109.5 . .
C6 C8' H8'2 109.5 . .
H8'1 C8' H8'2 109.5 . .
C6 C8' H8'3 109.5 . .
H8'1 C8' H8'3 109.5 . .
H8'2 C8' H8'3 109.5 . .
C6 C9' H9'1 109.5 . .
C6 C9' H9'2 109.5 . .
H9'1 C9' H9'2 109.5 . .
C6 C9' H9'3 109.5 . .
H9'1 C9' H9'3 109.5 . .
H9'2 C9' H9'3 109.5 . .
C11 C10 C13 110.5(6) . .
C11 C10 C3 110.1(4) . .
C13 C10 C3 114.5(4) . .
C11 C10 C12 106.3(6) . .
C13 C10 C12 107.1(5) . .
C3 C10 C12 107.9(5) . .
C10 C11 H11A 109.5 . .
C10 C11 H11B 109.5 . .
H11A C11 H11B 109.5 . .
C10 C11 H11C 109.5 . .
H11A C11 H11C 109.5 . .
H11B C11 H11C 109.5 . .
C10 C12 H12A 109.5 . .
C10 C12 H12B 109.5 . .
H12A C12 H12B 109.5 . .
C10 C12 H12C 109.5 . .
H12A C12 H12C 109.5 . .
H12B C12 H12C 109.5 . .
C10 C13 H13A 109.5 . .
C10 C13 H13B 109.5 . .
H13A C13 H13B 109.5 . .
C10 C13 H13C 109.5 . .
H13A C13 H13C 109.5 . .
H13B C13 H13C 109.5 . .
C15 C14 C18 105.7(6) . .
C15 C14 C19 129.2(6) . .
C18 C14 C19 122.3(6) . .
C15 C14 U1 74.9(3) . .
C18 C14 U1 71.3(3) . .
C19 C14 U1 133.1(4) . .
C14 C15 C16 110.5(5) . .
C14 C15 U1 76.8(3) . .
C16 C15 U1 75.1(3) . .
C14 C15 H15 124.7 . .
C16 C15 H15 124.7 . .
U1 C15 H15 115.3 . .
C15 C16 C17 106.6(5) . .
C15 C16 C23 128.3(5) . .
C17 C16 C23 123.0(5) . .
C15 C16 U1 76.1(3) . .
C17 C16 U1 71.9(3) . .
C23 C16 U1 129.9(3) . .
C18 C17 C16 107.8(5) . .
C18 C17 U1 76.1(3) . .
C16 C17 U1 78.3(3) . .
C18 C17 H17 126.1 . .
C16 C17 H17 126.1 . .
U1 C17 H17 112.1 . .
C17 C18 C14 109.3(6) . .
C17 C18 U1 74.6(3) . .
C14 C18 U1 79.0(3) . .
C17 C18 H18 125.4 . .
C14 C18 H18 125.4 . .
U1 C18 H18 113.2 . .
C20' C19 C21' 111.5(10) . .
C21 C19 C14 112.4(11) . .
C20' C19 C14 108.8(8) . .
C21' C19 C14 119.3(8) . .
C21 C19 C22 111.3(14) . .
C14 C19 C22 104.9(10) . .
C20' C19 C22' 103.6(9) . .
C21' C19 C22' 103.6(10) . .
C14 C19 C22' 108.7(7) . .
C21 C19 C20 114.6(15) . .
C14 C19 C20 103.9(12) . .
C22 C19 C20 109.1(14) . .
C19 C20 H20A 109.5 . .
C19 C20 H20B 109.5 . .
H20A C20 H20B 109.5 . .
C19 C20 H20C 109.5 . .
H20A C20 H20C 109.5 . .
H20B C20 H20C 109.5 . .
C19 C21 H21A 109.5 . .
C19 C21 H21B 109.5 . .
H21A C21 H21B 109.5 . .
C19 C21 H21C 109.5 . .
H21A C21 H21C 109.5 . .
H21B C21 H21C 109.5 . .
C19 C22 H22A 109.5 . .
C19 C22 H22B 109.5 . .
H22A C22 H22B 109.5 . .
C19 C22 H22C 109.5 . .
H22A C22 H22C 109.5 . .
H22B C22 H22C 109.5 . .
C19 C20' H20D 109.5 . .
C19 C20' H20E 109.5 . .
H20D C20' H20E 109.5 . .
C19 C20' H20F 109.5 . .
H20D C20' H20F 109.5 . .
H20E C20' H20F 109.5 . .
C19 C21' H21D 109.5 . .
C19 C21' H21E 109.5 . .
H21D C21' H21E 109.5 . .
C19 C21' H21F 109.5 . .
H21D C21' H21F 109.5 . .
H21E C21' H21F 109.5 . .
C19 C22' H22D 109.5 . .
C19 C22' H22E 109.5 . .
H22D C22' H22E 109.5 . .
C19 C22' H22F 109.5 . .
H22D C22' H22F 109.5 . .
H22E C22' H22F 109.5 . .
C26' C23 C16 112.3(18) . .
C26' C23 C24 103.9(15) . .
C16 C23 C24 108.6(5) . .
C16 C23 C26 117.7(16) . .
C24 C23 C26 116.2(15) . .
C26' C23 C25 115.5(14) . .
C16 C23 C25 110.2(5) . .
C24 C23 C25 105.7(5) . .
C26 C23 C25 97.0(14) . .
C23 C24 H24A 109.5 . .
C23 C24 H24B 109.5 . .
H24A C24 H24B 109.5 . .
C23 C24 H24C 109.5 . .
H24A C24 H24C 109.5 . .
H24B C24 H24C 109.5 . .
C23 C25 H25A 109.5 . .
C23 C25 H25B 109.5 . .
H25A C25 H25B 109.5 . .
C23 C25 H25C 109.5 . .
H25A C25 H25C 109.5 . .
H25B C25 H25C 109.5 . .
C23 C26 H26A 109.5 . .
C23 C26 H26B 109.5 . .
H26A C26 H26B 109.5 . .
C23 C26 H26C 109.5 . .
H26A C26 H26C 109.5 . .
H26B C26 H26C 109.5 . .
C23 C26' H26D 109.5 . .
C23 C26' H26E 109.5 . .
H26D C26' H26E 109.5 . .
C23 C26' H26F 109.5 . .
H26D C26' H26F 109.5 . .
H26E C26' H26F 109.5 . .
O1 C27 C33 108.7(4) . .
O1 C27 C39 107.5(3) . .
C33 C27 C39 112.3(4) . .
O1 C27 C28 107.3(3) . .
C33 C27 C28 107.3(4) . .
C39 C27 C28 113.5(4) . .
C29 C28 C45 118.6(4) . .
C29 C28 C27 116.1(4) . .
C45 C28 C27 125.0(4) . .
C30 C29 C28 172.7(5) . .
C29 C30 C31 174.3(5) . .
C30 C31 C51 117.5(4) . .
C30 C31 C32 117.3(4) . .
C51 C31 C32 125.1(4) . .
O2 C32 C57 108.1(3) . .
O2 C32 C63 106.8(3) . .
C57 C32 C63 113.8(4) . .
O2 C32 C31 108.1(3) . .
C57 C32 C31 112.4(4) . .
C63 C32 C31 107.4(4) . .
C38 C33 C34 118.6(5) . .
C38 C33 C27 117.3(4) . .
C34 C33 C27 124.0(5) . .
C35 C34 C33 120.5(6) . .
C35 C34 H34 119.7 . .
C33 C34 H34 119.7 . .
C36 C35 C34 120.2(7) . .
C36 C35 H35 119.9 . .
C34 C35 H35 119.9 . .
C37 C36 C35 119.8(6) . .
C37 C36 H36 120.1 . .
C35 C36 H36 120.1 . .
C36 C37 C38 120.2(6) . .
C36 C37 H37 119.9 . .
C38 C37 H37 119.9 . .
C33 C38 C37 120.6(6) . .
C33 C38 H38 119.7 . .
C37 C38 H38 119.7 . .
C44 C39 C40 116.6(4) . .
C44 C39 C27 117.6(4) . .
C40 C39 C27 125.6(4) . .
C39 C40 C41 120.1(5) . .
C39 C40 H40 119.9 . .
C41 C40 H40 119.9 . .
C42 C41 C40 121.1(6) . .
C42 C41 H41 119.4 . .
C40 C41 H41 119.4 . .
C43 C42 C41 118.4(5) . .
C43 C42 H42 120.8 . .
C41 C42 H42 120.8 . .
C42 C43 C44 120.5(6) . .
C42 C43 H43 119.8 . .
C44 C43 H43 119.8 . .
C39 C44 C43 123.0(6) . .
C39 C44 H44 118.5 . .
C43 C44 H44 118.5 . .
C50 C45 C46 116.2(5) . .
C50 C45 C28 124.1(5) . .
C46 C45 C28 119.7(5) . .
C47 C46 C45 121.2(7) . .
C47 C46 H46 119.4 . .
C45 C46 H46 119.4 . .
C48 C47 C46 121.3(7) . .
C48 C47 H47 119.3 . .
C46 C47 H47 119.3 . .
C49 C48 C47 119.0(7) . .
C49 C48 H48 120.5 . .
C47 C48 H48 120.5 . .
C48 C49 C50 121.0(7) . .
C48 C49 H49 119.5 . .
C50 C49 H49 119.5 . .
C45 C50 C49 121.3(6) . .
C45 C50 H50 119.3 . .
C49 C50 H50 119.3 . .
C56 C51 C52 116.3(4) . .
C56 C51 C31 119.7(4) . .
C52 C51 C31 123.9(5) . .
C53 C52 C51 120.7(5) . .
C53 C52 H52 119.7 . .
C51 C52 H52 119.7 . .
C54 C53 C52 121.7(5) . .
C54 C53 H53 119.2 . .
C52 C53 H53 119.2 . .
C53 C54 C55 118.3(5) . .
C53 C54 H54 120.9 . .
C55 C54 H54 120.9 . .
C56 C55 C54 120.4(6) . .
C56 C55 H55 119.8 . .
C54 C55 H55 119.8 . .
C55 C56 C51 122.5(5) . .
C55 C56 H56 118.7 . .
C51 C56 H56 118.7 . .
C62 C57 C58 117.7(5) . .
C62 C57 C32 122.6(5) . .
C58 C57 C32 119.7(4) . .
C57 C58 C59 121.1(5) . .
C57 C58 H58 119.5 . .
C59 C58 H58 119.5 . .
C60 C59 C58 119.5(6) . .
C60 C59 H59 120.3 . .
C58 C59 H59 120.3 . .
C61 C60 C59 119.8(5) . .
C61 C60 H60 120.1 . .
C59 C60 H60 120.1 . .
C60 C61 C62 120.6(5) . .
C60 C61 H61 119.7 . .
C62 C61 H61 119.7 . .
C57 C62 C61 121.3(5) . .
C57 C62 H62 119.3 . .
C61 C62 H62 119.3 . .
C64 C63 C68 118.7(5) . .
C64 C63 C32 117.9(4) . .
C68 C63 C32 123.4(4) . .
C63 C64 C65 121.5(5) . .
C63 C64 H64 119.3 . .
C65 C64 H64 119.3 . .
C66 C65 C64 120.1(6) . .
C66 C65 H65 120.0 . .
C64 C65 H65 120.0 . .
C65 C66 C67 119.9(5) . .
C65 C66 H66 120.0 . .
C67 C66 H66 120.0 . .
C66 C67 C68 119.9(6) . .
C66 C67 H67 120.1 . .
C68 C67 H67 120.1 . .
C63 C68 C67 119.9(6) . .
C63 C68 H68 120.0 . .
C67 C68 H68 120.0 . .
C70 C69 C74 120.0 . .
C70 C69 H69 120.0 . .
C74 C69 H69 120.0 . .
C71 C70 C69 120.0 . .
C71 C70 H70 120.0 . .
C69 C70 H70 120.0 . .
C70 C71 C72 120.0 . .
C70 C71 H71 120.0 . .
C72 C71 H71 120.0 . .
C73 C72 C71 120.0 . .
C73 C72 H72 120.0 . .
C71 C72 H72 120.0 . .
C72 C73 C74 120.0 . .
C72 C73 H73 120.0 . .
C74 C73 H73 120.0 . .
C73 C74 C69 120.0 . .
C73 C74 H74 120.0 . .
C69 C74 H74 120.0 . .
C77 C75 C76 120.7(8) . .
C77 C75 H75 119.6 . .
C76 C75 H75 119.6 . .
C77 C76 C75 118.7(7) 2_776 .
C77 C76 H76 120.6 2_776 .
C75 C76 H76 120.6 . .
C75 C77 C76 120.5(8) . 2_776
C75 C77 H77 119.7 . .
C76 C77 H77 119.7 2_776 .
C79 C78 C80 118.5(15) . 2_575
C79 C78 H78 120.7 . .
C80 C78 H78 120.7 2_575 .
C80 C79 C78 117.6(15) . .
C80 C79 H79 121.2 . .
C78 C79 H79 121.2 . .
C79 C80 C78 122.9(14) . 2_575
C79 C80 H80 118.6 . .
C78 C80 H80 118.6 2_575 .
C27 O1 U1 175.3(3) . .
C32 O2 U1 170.7(3) . .
O1 U1 O2 98.87(11) . .
O1 U1 C4 88.13(14) . .
O2 U1 C4 94.75(14) . .
O1 U1 C17 85.64(16) . .
O2 U1 C17 125.76(15) . .
C4 U1 C17 139.49(16) . .
O1 U1 C18 110.98(16) . .
O2 U1 C18 130.96(16) . .
C4 U1 C18 123.24(17) . .
C17 U1 C18 29.23(18) . .
O1 U1 C5 74.12(14) . .
O2 U1 C5 122.46(14) . .
C4 U1 C5 29.93(14) . .
C17 U1 C5 110.83(16) . .
C18 U1 C5 103.11(17) . .
O1 U1 C16 89.91(14) . .
O2 U1 C16 95.98(13) . .
C4 U1 C16 169.27(13) . .
C17 U1 C16 29.78(15) . .
C18 U1 C16 48.16(17) . .
C5 U1 C16 139.79(14) . .
O1 U1 C15 117.79(16) . .
O2 U1 C15 84.38(16) . .
C4 U1 C15 153.94(18) . .
C17 U1 C15 48.18(18) . .
C18 U1 C15 47.59(18) . .
C5 U1 C15 150.12(18) . .
C16 U1 C15 28.85(16) . .
O1 U1 C14 133.73(14) . .
O2 U1 C14 102.84(15) . .
C4 U1 C14 129.45(17) . .
C17 U1 C14 48.64(19) . .
C18 U1 C14 29.68(17) . .
C5 U1 C14 123.32(17) . .
C16 U1 C14 47.79(17) . .
C15 U1 C14 28.28(17) . .
O1 U1 C3 117.22(14) . .
O2 U1 C3 94.17(12) . .
C4 U1 C3 29.46(14) . .
C17 U1 C3 131.50(16) . .
C18 U1 C3 104.72(17) . .
C5 U1 C3 48.09(15) . .
C16 U1 C3 149.08(15) . .
C15 U1 C3 124.50(18) . .
C14 U1 C3 101.44(16) . .
O1 U1 C2 119.11(13) . .
O2 U1 C2 119.51(12) . .
C4 U1 C2 46.75(15) . .
C17 U1 C2 103.78(16) . .
C18 U1 C2 78.72(17) . .
C5 U1 C2 45.97(15) . .
C16 U1 C2 126.51(14) . .
C15 U1 C2 111.74(18) . .
C14 U1 C2 83.96(17) . .
C3 U1 C2 27.95(12) . .
O1 U1 C1 93.55(13) . .
O2 U1 C1 140.18(12) . .
C4 U1 C1 47.82(14) . .
C17 U1 C1 92.67(15) . .
C18 U1 C1 77.12(17) . .
C5 U1 C1 28.23(15) . .
C16 U1 C1 121.85(14) . .
C15 U1 C1 122.31(17) . .
C14 U1 C1 95.10(16) . .
C3 U1 C1 47.08(12) . .
C2 U1 C1 27.58(13) . .

loop_
_geom_bond_atom_site_label_1
_geom_bond_atom_site_label_2
_geom_bond_distance
_geom_bond_site_symmetry_2
C1 C2 1.410(7) .
C1 C5 1.411(7) .
C1 C6 1.549(7) .
C1 U1 2.961(5) .
C2 C3 1.410(6) .
C2 U1 2.952(5) .
C2 H2 0.9500 .
C3 C4 1.431(7) .
C3 C10 1.537(6) .
C3 U1 2.880(5) .
C4 C5 1.419(7) .
C4 U1 2.709(5) .
C4 H4 0.9500 .
C5 U1 2.779(5) .
C5 H5 0.9500 .
C6 C7' 1.407(18) .
C6 C7 1.444(11) .
C6 C8' 1.511(17) .
C6 C9' 1.554(9) .
C6 C9 1.565(8) .
C6 C8 1.587(13) .
C7 H7A 0.9800 .
C7 H7B 0.9800 .
C7 H7C 0.9800 .
C8 H8A 0.9800 .
C8 H8B 0.9800 .
C8 H8C 0.9800 .
C9 H9A 0.9800 .
C9 H9B 0.9800 .
C9 H9C 0.9800 .
C7' H7'1 0.9800 .
C7' H7'2 0.9800 .
C7' H7'3 0.9800 .
C8' H8'1 0.9800 .
C8' H8'2 0.9800 .
C8' H8'3 0.9800 .
C9' H9'1 0.9800 .
C9' H9'2 0.9800 .
C9' H9'3 0.9800 .
C10 C11 1.499(8) .
C10 C13 1.511(7) .
C10 C12 1.560(9) .
C11 H11A 0.9800 .
C11 H11B 0.9800 .
C11 H11C 0.9800 .
C12 H12A 0.9800 .
C12 H12B 0.9800 .
C12 H12C 0.9800 .
C13 H13A 0.9800 .
C13 H13B 0.9800 .
C13 H13C 0.9800 .
C14 C15 1.399(8) .
C14 C18 1.450(8) .
C14 C19 1.539(9) .
C14 U1 2.875(6) .
C15 C16 1.417(8) .
C15 U1 2.852(6) .
C15 H15 0.9500 .
C16 C17 1.440(7) .
C16 C23 1.505(8) .
C16 U1 2.838(5) .
C17 C18 1.396(8) .
C17 U1 2.756(5) .
C17 H17 0.9500 .
C18 U1 2.775(6) .
C18 H18 0.9500 .
C19 C21 1.42(2) .
C19 C20' 1.470(14) .
C19 C21' 1.514(16) .
C19 C22 1.63(2) .
C19 C22' 1.634(15) .
C19 C20 1.64(3) .
C20 H20A 0.9800 .
C20 H20B 0.9800 .
C20 H20C 0.9800 .
C21 H21A 0.9800 .
C21 H21B 0.9800 .
C21 H21C 0.9800 .
C22 H22A 0.9800 .
C22 H22B 0.9800 .
C22 H22C 0.9800 .
C20' H20D 0.9800 .
C20' H20E 0.9800 .
C20' H20F 0.9800 .
C21' H21D 0.9800 .
C21' H21E 0.9800 .
C21' H21F 0.9800 .
C22' H22D 0.9800 .
C22' H22E 0.9800 .
C22' H22F 0.9800 .
C23 C26' 1.43(4) .
C23 C24 1.540(8) .
C23 C26 1.54(4) .
C23 C25 1.584(9) .
C24 H24A 0.9800 .
C24 H24B 0.9800 .
C24 H24C 0.9800 .
C25 H25A 0.9800 .
C25 H25B 0.9800 .
C25 H25C 0.9800 .
C26 H26A 0.9800 .
C26 H26B 0.9800 .
C26 H26C 0.9800 .
C26' H26D 0.9800 .
C26' H26E 0.9800 .
C26' H26F 0.9800 .
C27 O1 1.431(5) .
C27 C33 1.539(7) .
C27 C39 1.555(6) .
C27 C28 1.560(6) .
C28 C29 1.343(6) .
C28 C45 1.499(7) .
C29 C30 1.257(6) .
C30 C31 1.349(6) .
C31 C51 1.506(6) .
C31 C32 1.559(7) .
C32 O2 1.452(5) .
C32 C57 1.539(6) .
C32 C63 1.555(6) .
C33 C38 1.397(7) .
C33 C34 1.404(7) .
C34 C35 1.399(9) .
C34 H34 0.9500 .
C35 C36 1.390(10) .
C35 H35 0.9500 .
C36 C37 1.388(10) .
C36 H36 0.9500 .
C37 C38 1.400(8) .
C37 H37 0.9500 .
C38 H38 0.9500 .
C39 C44 1.365(7) .
C39 C40 1.369(7) .
C40 C41 1.419(7) .
C40 H40 0.9500 .
C41 C42 1.363(8) .
C41 H41 0.9500 .
C42 C43 1.341(8) .
C42 H42 0.9500 .
C43 C44 1.388(7) .
C43 H43 0.9500 .
C44 H44 0.9500 .
C45 C50 1.372(8) .
C45 C46 1.396(8) .
C46 C47 1.393(9) .
C46 H46 0.9500 .
C47 C48 1.349(10) .
C47 H47 0.9500 .
C48 C49 1.340(10) .
C48 H48 0.9500 .
C49 C50 1.415(8) .
C49 H49 0.9500 .
C50 H50 0.9500 .
C51 C56 1.387(7) .
C51 C52 1.403(6) .
C52 C53 1.393(7) .
C52 H52 0.9500 .
C53 C54 1.362(8) .
C53 H53 0.9500 .
C54 C55 1.387(8) .
C54 H54 0.9500 .
C55 C56 1.377(7) .
C55 H55 0.9500 .
C56 H56 0.9500 .
C57 C62 1.388(7) .
C57 C58 1.392(8) .
C58 C59 1.411(8) .
C58 H58 0.9500 .
C59 C60 1.389(8) .
C59 H59 0.9500 .
C60 C61 1.365(8) .
C60 H60 0.9500 .
C61 C62 1.398(7) .
C61 H61 0.9500 .
C62 H62 0.9500 .
C63 C64 1.377(7) .
C63 C68 1.404(7) .
C64 C65 1.397(7) .
C64 H64 0.9500 .
C65 C66 1.382(9) .
C65 H65 0.9500 .
C66 C67 1.384(9) .
C66 H66 0.9500 .
C67 C68 1.417(8) .
C67 H67 0.9500 .
C68 H68 0.9500 .
C69 C70 1.3900 .
C69 C74 1.3900 .
C69 H69 0.9500 .
C70 C71 1.3900 .
C70 H70 0.9500 .
C71 C72 1.3900 .
C71 H71 0.9500 .
C72 C73 1.3900 .
C72 H72 0.9500 .
C73 C74 1.3900 .
C73 H73 0.9500 .
C74 H74 0.9500 .
C75 C77 1.350(9) .
C75 C76 1.373(12) .
C75 H75 0.9500 .
C76 C77 1.359(11) 2_776
C76 H76 0.9500 .
C77 C76 1.359(11) 2_776
C77 H77 0.9500 .
C78 C79 1.342(17) .
C78 C80 1.405(18) 2_575
C78 H78 0.9500 .
C79 C80 1.255(15) .
C79 H79 0.9500 .
C80 C78 1.405(18) 2_575
C80 H80 0.9500 .
O1 U1 2.112(3) .
O2 U1 2.135(3) .
